data_2226968
loop_
_publ_author_name
'Tian, Da-Min'
'Shi, Chong-Yu'
'Hao, Cheng-Jun'

_publ_section_title
;
 Hexaaquazinc(II) 4,4'-(1,2-dihydroxyethane-1,2-diyl)dibenzoate
 monohydrate
;
_journal_coeditor_code JH2181
_journal_issue 8
_journal_name_full 'Acta Crystallographica Section E'
_journal_page_first m968
_journal_paper_doi 10.1107/S1600536810027972
_journal_volume 66
_journal_year 2010
_chemical_formula_iupac '[Zn (H2 O)6] (C16 H12 O6), H2 O'
_chemical_formula_moiety 'C16 H12 O6 2-, H12 Zn O6 2+, H2 O'
_chemical_formula_sum 'C16 H26 O13 Zn'
_chemical_formula_weight 491.76
_chemical_name_systematic
;
Hexaaquazinc(II) 4,4'-(1,2-dihydroxyethane-1,2-diyl)dibenzoate monohydrate
;
_space_group_IT_number 11
_symmetry_cell_setting monoclinic
_symmetry_space_group_name_Hall '-P 2yb'
_symmetry_space_group_name_H-M 'P 1 21/m 1'
_atom_sites_solution_hydrogens geom
_atom_sites_solution_primary direct
_atom_sites_solution_secondary difmap
_audit_creation_method SHELXL-97
_cell_angle_alpha 90.00
_cell_angle_beta 104.1410(10)
_cell_angle_gamma 90.00
_cell_formula_units_Z 2
_cell_length_a 6.0356(9)
_cell_length_b 20.508(2)
_cell_length_c 8.6260(10)
_cell_measurement_reflns_used 2215
_cell_measurement_temperature 298(2)
_cell_measurement_theta_max 23.954
_cell_measurement_theta_min 2.478
_cell_volume 1035.4(2)
_computing_cell_refinement 'SAINT (Bruker, 2007)'
_computing_data_collection 'SMART (Bruker, 2007)'
_computing_data_reduction 'SAINT (Bruker, 2007)'
_computing_molecular_graphics 'SHELXTL (Sheldrick, 2008)'
_computing_publication_material 'SHELXTL (Sheldrick, 2008)'
_computing_structure_refinement 'SHELXL97 (Sheldrick, 2008)'
_computing_structure_solution 'SHELXS97 (Sheldrick, 2008)'
_diffrn_ambient_temperature 298(2)
_diffrn_measured_fraction_theta_full 0.994
_diffrn_measured_fraction_theta_max 0.994
_diffrn_measurement_device_type 'Bruker SMART 1000 CCD area-detector'
_diffrn_measurement_method '\f and \w scans'
_diffrn_radiation_monochromator graphite
_diffrn_radiation_source 'fine-focus sealed tube'
_diffrn_radiation_type MoK\a
_diffrn_radiation_wavelength 0.71073
_diffrn_reflns_av_R_equivalents 0.0352
_diffrn_reflns_av_sigmaI/netI 0.0420
_diffrn_reflns_limit_h_max 7
_diffrn_reflns_limit_h_min -7
_diffrn_reflns_limit_k_max 24
_diffrn_reflns_limit_k_min -22
_diffrn_reflns_limit_l_max 10
_diffrn_reflns_limit_l_min -9
_diffrn_reflns_number 5208
_diffrn_reflns_theta_full 25.00
_diffrn_reflns_theta_max 25.00
_diffrn_reflns_theta_min 1.99
_diffrn_standards_number 0
_exptl_absorpt_coefficient_mu 1.252
_exptl_absorpt_correction_T_max 0.759
_exptl_absorpt_correction_T_min 0.673
_exptl_absorpt_correction_type multi-scan
_exptl_absorpt_process_details '(SADABS; Bruker, 2007)'
_exptl_crystal_colour colourless
_exptl_crystal_density_diffrn 1.577
_exptl_crystal_density_method 'not measured'
_exptl_crystal_description block
_exptl_crystal_F_000 512
_exptl_crystal_size_max 0.37
_exptl_crystal_size_mid 0.27
_exptl_crystal_size_min 0.22
_refine_diff_density_max 0.650
_refine_diff_density_min -0.447
_refine_ls_extinction_method none
_refine_ls_goodness_of_fit_ref 1.255
_refine_ls_hydrogen_treatment constr
_refine_ls_matrix_type full
_refine_ls_number_parameters 142
_refine_ls_number_reflns 1865
_refine_ls_number_restraints 11
_refine_ls_restrained_S_all 1.251
_refine_ls_R_factor_all 0.0767
_refine_ls_R_factor_gt 0.0675
_refine_ls_shift/su_max 0.000
_refine_ls_shift/su_mean 0.000
_refine_ls_structure_factor_coef Fsqd
_refine_ls_weighting_details 'calc w=1/[\s^2^(Fo^2^)+(0.0000P)^2^+7.6103P] where P=(Fo^2^+2Fc^2^)/3'
_refine_ls_weighting_scheme calc
_refine_ls_wR_factor_gt 0.1563
_refine_ls_wR_factor_ref 0.1597
_reflns_number_gt 1608
_reflns_number_total 1877
_reflns_threshold_expression I>2\s(I)
_cod_data_source_file jh2181.cif
_cod_data_source_block I
_cod_original_sg_symbol_H-M 'P 21/m'
_cod_database_code 2226968
_cod_database_fobs_code 2226968

loop_
_symmetry_equiv_pos_as_xyz
'x, y, z'
'-x, y+1/2, -z'
'-x, -y, -z'
'x, -y-1/2, z'

loop_
_atom_site_type_symbol
_atom_site_label
_atom_site_fract_x
_atom_site_fract_y
_atom_site_fract_z
_atom_site_U_iso_or_equiv
_atom_site_adp_type
_atom_site_calc_flag
_atom_site_refinement_flags
_atom_site_occupancy
_atom_site_disorder_assembly
_atom_site_disorder_group
Zn Zn1 0.64994(18) 0.7500 0.45837(12) 0.0273(3) Uani d S 1 . .
O O1 1.0813(8) 0.6420(2) 1.2091(6) 0.0434(13) Uani d . 1 . .
O O2 1.3273(9) 0.6522(3) 1.0577(6) 0.0551(15) Uani d . 1 . .
O O3 0.6711(9) 0.4276(2) 0.5239(6) 0.0513(15) Uani d . 1 . .
H H3 0.7356 0.4058 0.6016 0.077 Uiso calc R 1 . .
C C1 1.1427(12) 0.6326(3) 1.0801(9) 0.0390(18) Uani d . 1 . .
C C2 0.9861(11) 0.5948(3) 0.9467(8) 0.0323(16) Uani d . 1 . .
C C3 1.0476(12) 0.5830(3) 0.8047(9) 0.0401(18) Uani d . 1 . .
H H3A 1.1838 0.6000 0.7900 0.048 Uiso calc R 1 . .
C C4 0.9090(12) 0.5462(3) 0.6841(9) 0.0424(18) Uani d . 1 . .
H H4 0.9515 0.5390 0.5890 0.051 Uiso calc R 1 . .
C C5 0.7052(11) 0.5202(3) 0.7064(8) 0.0355(17) Uani d . 1 . .
C C6 0.6432(12) 0.5318(3) 0.8475(8) 0.0384(17) Uani d . 1 . .
H H6 0.5071 0.5147 0.8624 0.046 Uiso calc R 1 . .
C C7 0.7824(12) 0.5687(3) 0.9672(8) 0.0379(17) Uani d . 1 . .
H H7 0.7392 0.5761 1.0621 0.046 Uiso calc R 1 . .
C C8 0.5501(12) 0.4796(3) 0.5750(8) 0.0382(17) Uani d . 1 . .
H H8 0.4248 0.4616 0.6155 0.046 Uiso calc R 1 . .
O O1W 0.9972(11) 0.7500 0.5576(8) 0.051(2) Uani d SD 1 . .
H H2W 1.0963 0.7500 0.5043 0.076 Uiso d SRD 1 . .
H H1W 1.0565 0.7500 0.6564 0.076 Uiso d SRD 1 . .
O O2W 0.6821(8) 0.6753(3) 0.3037(6) 0.0552(16) Uani d D 1 . .
H H3W 0.7949 0.6545 0.2879 0.083 Uiso d RD 1 . .
H H4W 0.5702 0.6735 0.2233 0.083 Uiso d RD 1 . .
O O3W 0.2891(10) 0.7500 0.3548(7) 0.0258(13) Uani d SD 1 . .
H H5W 0.2368 0.7168 0.3015 0.039 Uiso d RD 1 . .
O O4W 0.5898(9) 0.8184(2) 0.6248(6) 0.0453(13) Uani d D 1 . .
H H7W 0.5008 0.8129 0.6846 0.068 Uiso d RD 1 . .
H H8W 0.5569 0.8518 0.5677 0.068 Uiso d RD 1 . .
O O5W 0.3294(15) 0.7500 0.8358(10) 0.090(4) Uani d SD 1 . .
H H9W 0.3342 0.7207 0.9046 0.135 Uiso d RD 1 . .

loop_
_atom_site_aniso_label
_atom_site_aniso_U_11
_atom_site_aniso_U_22
_atom_site_aniso_U_33
_atom_site_aniso_U_12
_atom_site_aniso_U_13
_atom_site_aniso_U_23
Zn1 0.0228(6) 0.0323(6) 0.0253(6) 0.000 0.0031(4) 0.000
O1 0.033(3) 0.043(3) 0.046(3) -0.001(2) -0.007(2) -0.011(2)
O2 0.030(3) 0.066(4) 0.061(4) -0.012(3) -0.004(2) -0.025(3)
O3 0.053(3) 0.032(3) 0.056(3) 0.003(2) -0.010(3) -0.006(2)
C1 0.030(4) 0.030(4) 0.045(4) 0.007(3) -0.013(3) -0.011(3)
C2 0.026(4) 0.026(3) 0.036(4) 0.005(3) -0.010(3) -0.007(3)
C3 0.024(4) 0.038(4) 0.050(5) 0.000(3) -0.006(3) -0.010(3)
C4 0.039(4) 0.039(4) 0.042(4) 0.005(3) -0.005(3) -0.011(3)
C5 0.028(4) 0.020(3) 0.045(4) 0.002(3) -0.016(3) -0.004(3)
C6 0.035(4) 0.029(4) 0.042(4) -0.009(3) -0.007(3) -0.001(3)
C7 0.035(4) 0.033(4) 0.038(4) 0.000(3) -0.006(3) -0.007(3)
C8 0.037(4) 0.029(4) 0.036(4) 0.001(3) -0.016(3) -0.007(3)
O1W 0.019(4) 0.104(7) 0.025(4) 0.000 -0.003(3) 0.000
O2W 0.023(3) 0.075(4) 0.059(3) 0.011(3) -0.005(2) -0.036(3)
O3W 0.022(3) 0.025(3) 0.029(3) 0.000 0.002(3) 0.000
O4W 0.051(3) 0.043(3) 0.040(3) -0.001(2) 0.008(2) -0.012(2)
O5W 0.054(6) 0.180(12) 0.036(5) 0.000 0.011(4) 0.000

loop_
_atom_type_symbol
_atom_type_description
_atom_type_scat_dispersion_real
_atom_type_scat_dispersion_imag
_atom_type_scat_source
C C 0.0033 0.0016 'International Tables Vol C Tables 4.2.6.8 and 6.1.1.4'
H H 0.0000 0.0000 'International Tables Vol C Tables 4.2.6.8 and 6.1.1.4'
O O 0.0106 0.0060 'International Tables Vol C Tables 4.2.6.8 and 6.1.1.4'
Zn Zn 0.2839 1.4301 'International Tables Vol C Tables 4.2.6.8 and 6.1.1.4'

loop_
_geom_angle_atom_site_label_1
_geom_angle_atom_site_label_2
_geom_angle_atom_site_label_3
_geom_angle_site_symmetry_1
_geom_angle_site_symmetry_3
_geom_angle
_geom_angle_publ_flag
O1W Zn1 O2W . . 91.25(19) ?
O1W Zn1 O2W . 4_575 91.25(19) ?
O2W Zn1 O2W . 4_575 95.3(3) ?
O1W Zn1 O4W . 4_575 92.5(2) ?
O2W Zn1 O4W . 4_575 90.3(2) ?
O2W Zn1 O4W 4_575 4_575 173.1(2) ?
O1W Zn1 O4W . . 92.5(2) ?
O2W Zn1 O4W . . 173.1(2) ?
O2W Zn1 O4W 4_575 . 90.3(2) ?
O4W Zn1 O4W 4_575 . 83.8(3) ?
O1W Zn1 O3W . . 179.9(3) ?
O2W Zn1 O3W . . 88.69(17) ?
O2W Zn1 O3W 4_575 . 88.69(17) ?
O4W Zn1 O3W 4_575 . 87.55(18) ?
O4W Zn1 O3W . . 87.55(18) ?
C8 O3 H3 . . 109.5 ?
O2 C1 O1 . . 123.4(6) ?
O2 C1 C2 . . 117.7(7) ?
O1 C1 C2 . . 118.9(7) ?
C3 C2 C7 . . 118.8(6) ?
C3 C2 C1 . . 120.7(7) ?
C7 C2 C1 . . 120.5(6) ?
C2 C3 C4 . . 121.0(7) ?
C2 C3 H3A . . 119.5 ?
C4 C3 H3A . . 119.5 ?
C3 C4 C5 . . 119.7(7) ?
C3 C4 H4 . . 120.2 ?
C5 C4 H4 . . 120.2 ?
C6 C5 C4 . . 119.6(6) ?
C6 C5 C8 . . 120.0(7) ?
C4 C5 C8 . . 120.5(7) ?
C5 C6 C7 . . 120.4(7) ?
C5 C6 H6 . . 119.8 ?
C7 C6 H6 . . 119.8 ?
C6 C7 C2 . . 120.6(7) ?
C6 C7 H7 . . 119.7 ?
C2 C7 H7 . . 119.7 ?
O3 C8 C5 . . 111.7(6) ?
O3 C8 C8 . 3_666 105.9(7) ?
C5 C8 C8 . 3_666 111.8(7) ?
O3 C8 H8 . . 109.1 ?
C5 C8 H8 . . 109.1 ?
C8 C8 H8 3_666 . 109.1 ?
Zn1 O1W H2W . . 124.1 ?
Zn1 O1W H1W . . 124.0 ?
H2W O1W H1W . . 111.9 ?
Zn1 O2W H3W . . 133.3 ?
Zn1 O2W H4W . . 112.4 ?
H3W O2W H4W . . 111.2 ?
Zn1 O3W H5W . . 115.9 ?
Zn1 O4W H7W . . 125.1 ?
Zn1 O4W H8W . . 101.5 ?
H7W O4W H8W . . 112.0 ?

loop_
_geom_bond_atom_site_label_1
_geom_bond_atom_site_label_2
_geom_bond_site_symmetry_2
_geom_bond_distance
_geom_bond_publ_flag
Zn1 O1W . 2.061(6) ?
Zn1 O2W . 2.071(5) ?
Zn1 O2W 4_575 2.071(5) ?
Zn1 O4W 4_575 2.101(5) ?
Zn1 O4W . 2.101(5) ?
Zn1 O3W . 2.142(6) ?
O1 C1 . 1.270(9) ?
O2 C1 . 1.243(9) ?
O3 C8 . 1.422(8) ?
O3 H3 . 0.8200 ?
C1 C2 . 1.512(9) ?
C2 C3 . 1.384(10) ?
C2 C7 . 1.392(10) ?
C3 C4 . 1.388(9) ?
C3 H3A . 0.9300 ?
C4 C5 . 1.396(10) ?
C4 H4 . 0.9300 ?
C5 C6 . 1.379(10) ?
C5 C8 . 1.528(8) ?
C6 C7 . 1.386(9) ?
C6 H6 . 0.9300 ?
C7 H7 . 0.9300 ?
C8 C8 3_666 1.535(13) ?
C8 H8 . 0.9800 ?
O1W H2W . 0.8387 ?
O1W H1W . 0.8393 ?
O2W H3W . 0.8423 ?
O2W H4W . 0.8423 ?
O3W H5W . 0.8393 ?
O4W H7W . 0.8385 ?
O4W H8W . 0.8383 ?
O5W H9W . 0.8396 ?

loop_
_geom_hbond_atom_site_label_D
_geom_hbond_atom_site_label_H
_geom_hbond_atom_site_label_A
_geom_hbond_site_symmetry_A
_geom_hbond_distance_DH
_geom_hbond_distance_HA
_geom_hbond_distance_DA
_geom_hbond_angle_DHA
O5W H9W O2 1_455 0.84 1.94 2.774(8) 176.8
O4W H8W O3 2_656 0.84 2.10 2.856(7) 150.0
O4W H7W O5W . 0.84 2.26 3.025(9) 152.2
O3W H5W O2 1_454 0.84 2.65 3.306(7) 135.8
O3 H3 O1 3_767 0.82 1.99 2.810(7) 174.6
O1W H2W O3W 1_655 0.84 1.94 2.770(9) 171.9
O1W H1W O5W 1_655 0.84 1.97 2.725(10) 150.0
O2W H3W O1 1_554 0.84 2.02 2.810(7) 155.3
O2W H4W O2 1_454 0.84 1.83 2.663(7) 168.7
O3W H5W O1 1_454 0.84 1.87 2.699(6) 168.8

loop_
_geom_torsion_atom_site_label_1
_geom_torsion_atom_site_label_2
_geom_torsion_atom_site_label_3
_geom_torsion_atom_site_label_4
_geom_torsion_site_symmetry_1
_geom_torsion_site_symmetry_2
_geom_torsion_site_symmetry_3
_geom_torsion_site_symmetry_4
_geom_torsion
_geom_torsion_publ_flag
O2 C1 C2 C3 . . . . -0.2(10) ?
O1 C1 C2 C3 . . . . -179.5(6) ?
O2 C1 C2 C7 . . . . 176.8(6) ?
O1 C1 C2 C7 . . . . -2.5(10) ?
C7 C2 C3 C4 . . . . 0.4(10) ?
C1 C2 C3 C4 . . . . 177.4(6) ?
C2 C3 C4 C5 . . . . -0.5(11) ?
C3 C4 C5 C6 . . . . 0.6(10) ?
C3 C4 C5 C8 . . . . 179.9(6) ?
C4 C5 C6 C7 . . . . -0.4(10) ?
C8 C5 C6 C7 . . . . -179.8(6) ?
C5 C6 C7 C2 . . . . 0.3(10) ?
C3 C2 C7 C6 . . . . -0.3(10) ?
C1 C2 C7 C6 . . . . -177.3(6) ?
C6 C5 C8 O3 . . . . -127.4(7) ?
C4 C5 C8 O3 . . . . 53.2(8) ?
C6 C5 C8 C8 . . . 3_666 114.1(9) ?
C4 C5 C8 C8 . . . 3_666 -65.3(10) ?
